data_4107488
loop_
_publ_author_name
'Karen J. Blackmore'
'Neetu Lal'
'Joseph W. Ziller'
'Alan F. Heyduk'

_publ_section_title
;
 Catalytic Reactivity of a Zirconium(IV) Redox-Active Ligand Complex with
 1,2-Diphenylhydrazine
;
_journal_name_full 'Journal of the American Chemical Society'
_journal_page_first 2728
_journal_page_last 2729
_journal_paper_doi 10.1021/ja710611v
_journal_volume 130
_journal_year 2008
_chemical_formula_sum 'C42 H60 Cl2 N2 O4 Zr'
_chemical_formula_weight 819.04
_chemical_name_systematic
; 
 ? 
;
_space_group_IT_number 33
_symmetry_cell_setting orthorhombic
_symmetry_space_group_name_Hall 'P 2c -2n'
_symmetry_space_group_name_H-M 'P n a 21'
_atom_sites_solution_hydrogens geom
_atom_sites_solution_primary direct
_atom_sites_solution_secondary difmap
_audit_creation_method SHELXTL
_cell_angle_alpha 90.00
_cell_angle_beta 90.00
_cell_angle_gamma 90.00
_cell_formula_units_Z 4
_cell_length_a 22.584(5)
_cell_length_b 9.846(2)
_cell_length_c 18.559(4)
_cell_measurement_temperature 163(2)
_cell_volume 4126.8(15)
_computing_cell_refinement 'Bruker SMART/SAINT'
_computing_data_collection 'Bruker SMART'
_computing_data_reduction 'Bruker SAINT'
_computing_molecular_graphics 'Bruker SHELXTL'
_computing_publication_material 'Bruker SHELXTL'
_computing_structure_refinement 'Bruker SHELXTL'
_computing_structure_solution 'Bruker SHELXTL'
_diffrn_ambient_temperature 163(2)
_diffrn_measured_fraction_theta_full 1.000
_diffrn_measured_fraction_theta_max 1.000
_diffrn_measurement_device_type 'CCD area detector'
_diffrn_measurement_method 'omega scans'
_diffrn_radiation_monochromator graphite
_diffrn_radiation_source 'sealed tube'
_diffrn_radiation_type MoK\a
_diffrn_radiation_wavelength 0.71073
_diffrn_reflns_av_R_equivalents 0.0861
_diffrn_reflns_av_sigmaI/netI 0.0888
_diffrn_reflns_limit_h_max 26
_diffrn_reflns_limit_h_min -26
_diffrn_reflns_limit_k_max 8
_diffrn_reflns_limit_k_min -11
_diffrn_reflns_limit_l_max 17
_diffrn_reflns_limit_l_min -21
_diffrn_reflns_number 20760
_diffrn_reflns_theta_full 24.71
_diffrn_reflns_theta_max 24.71
_diffrn_reflns_theta_min 1.80
_diffrn_standards_decay_% '< 1.0'
_diffrn_standards_interval_count 'initial 50 frames recollected'
_diffrn_standards_number '50 frames'
_exptl_absorpt_coefficient_mu 0.438
_exptl_absorpt_correction_T_max 0.9721
_exptl_absorpt_correction_T_min 0.8763
_exptl_absorpt_correction_type multi-scan
_exptl_absorpt_process_details 'Bruker SADABS'
_exptl_crystal_colour blue
_exptl_crystal_density_diffrn 1.318
_exptl_crystal_density_meas ?
_exptl_crystal_description plate
_exptl_crystal_F_000 1728
_exptl_crystal_size_max 0.31
_exptl_crystal_size_mid 0.15
_exptl_crystal_size_min 0.07
_refine_diff_density_max 1.824
_refine_diff_density_min -0.829
_refine_diff_density_rms 0.105
_refine_ls_abs_structure_details 'Flack H D (1983), Acta Cryst. A39, 876-881'
_refine_ls_abs_structure_Flack 0.44(8)
_refine_ls_extinction_method none
_refine_ls_goodness_of_fit_ref 1.039
_refine_ls_hydrogen_treatment constr
_refine_ls_matrix_type full
_refine_ls_number_parameters 450
_refine_ls_number_reflns 6247
_refine_ls_number_restraints 1
_refine_ls_restrained_S_all 1.039
_refine_ls_R_factor_all 0.1005
_refine_ls_R_factor_gt 0.0564
_refine_ls_shift/su_max 0.000
_refine_ls_shift/su_mean 0.000
_refine_ls_structure_factor_coef Fsqd
_refine_ls_weighting_details 'calc w=1/[\s^2^(Fo^2^)+(0.0774P)^2^+5.4374P] where P=(Fo^2^+2Fc^2^)/3'
_refine_ls_weighting_scheme calc
_refine_ls_wR_factor_gt 0.1331
_refine_ls_wR_factor_ref 0.1623
_reflns_number_gt 4382
_reflns_number_total 6247
_reflns_threshold_expression >2sigma(I)
_cod_data_source_file ja710611v-file002.cif
_cod_data_source_block afh78
_cod_depositor_comments
;
The following automatic conversions were performed:

'_exptl_crystal_density_meas' value 'n/a' was changed to '?' - the
value is perceived as not measured.

Automatic conversion script
Id: cif_fix_values 3008 2015-01-20 13:52:24Z robertas 
;
_cod_original_cell_volume 4126.8(16)
_cod_database_code 4107488

loop_
_symmetry_equiv_pos_as_xyz
'x, y, z'
'-x, -y, z+1/2'
'x+1/2, -y+1/2, z'
'-x+1/2, y+1/2, z+1/2'

loop_
_atom_site_label
_atom_site_type_symbol
_atom_site_fract_x
_atom_site_fract_y
_atom_site_fract_z
_atom_site_U_iso_or_equiv
_atom_site_adp_type
_atom_site_occupancy
_atom_site_symmetry_multiplicity
_atom_site_calc_flag
_atom_site_refinement_flags
_atom_site_disorder_assembly
_atom_site_disorder_group
Zr1 Zr 0.06528(3) 0.91805(6) 0.06086(5) 0.02418(18) Uani 1 1 d . . .
Cl1 Cl 0.16124(8) 0.79531(17) 0.07087(13) 0.0337(5) Uani 1 1 d . . .
Cl2 Cl -0.02153(8) 1.0693(2) 0.05184(14) 0.0381(5) Uani 1 1 d . . .
O1 O 0.0509(3) 0.8659(7) 0.1688(3) 0.0283(15) Uani 1 1 d . . .
O2 O 0.0654(3) 0.8613(7) -0.0474(3) 0.0282(15) Uani 1 1 d . . .
N1 N 0.1072(3) 1.0803(7) 0.1340(4) 0.0220(17) Uani 1 1 d . . .
N2 N 0.1156(3) 1.0797(8) -0.0042(4) 0.029(2) Uani 1 1 d . . .
O3 O 0.0004(2) 0.7428(5) 0.0551(4) 0.0363(12) Uani 1 1 d . . .
C1 C 0.0809(4) 0.9252(9) 0.2224(5) 0.025(2) Uani 1 1 d . . .
C2 C 0.0815(4) 0.8729(10) 0.2933(5) 0.027(2) Uani 1 1 d . . .
C3 C 0.1140(4) 0.9443(9) 0.3439(4) 0.028(2) Uani 1 1 d . . .
H3A H 0.1141 0.9120 0.3922 0.033 Uiso 1 1 calc R . .
C4 C 0.1472(4) 1.0631(9) 0.3278(4) 0.027(2) Uani 1 1 d . A .
C5 C 0.1460(3) 1.1115(9) 0.2586(4) 0.025(2) Uani 1 1 d . . .
H5A H 0.1683 1.1899 0.2463 0.030 Uiso 1 1 calc R . .
C6 C 0.1123(4) 1.0462(9) 0.2061(4) 0.022(2) Uani 1 1 d . . .
C7 C 0.1198(4) 1.2024(10) 0.1051(5) 0.026(2) Uani 1 1 d . . .
C8 C 0.1237(4) 1.3294(10) 0.1399(5) 0.032(2) Uani 1 1 d . . .
H8A H 0.1190 1.3331 0.1907 0.038 Uiso 1 1 calc R . .
C9 C 0.1340(5) 1.4460(11) 0.1036(5) 0.038(3) Uani 1 1 d . . .
H9A H 0.1364 1.5300 0.1287 0.045 Uiso 1 1 calc R . .
C10 C 0.1411(5) 1.4420(12) 0.0276(5) 0.040(3) Uani 1 1 d . . .
H10A H 0.1509 1.5232 0.0028 0.047 Uiso 1 1 calc R . .
C11 C 0.1343(4) 1.3250(10) -0.0106(5) 0.031(2) Uani 1 1 d . . .
H11A H 0.1370 1.3259 -0.0617 0.037 Uiso 1 1 calc R . .
C12 C 0.1230(4) 1.2007(10) 0.0268(5) 0.027(2) Uani 1 1 d . . .
C13 C 0.1266(4) 1.0446(10) -0.0755(5) 0.027(2) Uani 1 1 d . . .
C14 C 0.1667(4) 1.1112(9) -0.1222(4) 0.026(2) Uani 1 1 d . . .
H14A H 0.1898 1.1853 -0.1053 0.031 Uiso 1 1 calc R . .
C15 C 0.1720(4) 1.0674(10) -0.1919(5) 0.031(2) Uani 1 1 d . B .
C16 C 0.1395(4) 0.9538(9) -0.2136(5) 0.030(2) Uani 1 1 d . . .
H16A H 0.1436 0.9252 -0.2622 0.035 Uiso 1 1 calc R . .
C17 C 0.1017(4) 0.8792(10) -0.1696(4) 0.026(2) Uani 1 1 d . . .
C18 C 0.0971(4) 0.9245(10) -0.0968(5) 0.030(2) Uani 1 1 d . . .
C19 C 0.0459(4) 0.7445(10) 0.3129(4) 0.028(2) Uani 1 1 d . . .
C20 C 0.0579(5) 0.6968(11) 0.3901(5) 0.051(3) Uani 1 1 d . . .
H20A H 0.0331 0.6175 0.4008 0.076 Uiso 1 1 calc R . .
H20B H 0.0484 0.7702 0.4238 0.076 Uiso 1 1 calc R . .
H20C H 0.0997 0.6721 0.3950 0.076 Uiso 1 1 calc R . .
C21 C -0.0199(4) 0.7757(11) 0.3053(6) 0.044(3) Uani 1 1 d . . .
H21A H -0.0431 0.6953 0.3185 0.066 Uiso 1 1 calc R . .
H21B H -0.0286 0.8005 0.2552 0.066 Uiso 1 1 calc R . .
H21C H -0.0305 0.8513 0.3371 0.066 Uiso 1 1 calc R . .
C22 C 0.0637(4) 0.6264(10) 0.2611(5) 0.039(2) Uani 1 1 d . . .
H22A H 0.0449 0.5419 0.2771 0.059 Uiso 1 1 calc R . .
H22B H 0.1068 0.6153 0.2615 0.059 Uiso 1 1 calc R . .
H22C H 0.0506 0.6478 0.2121 0.059 Uiso 1 1 calc R . .
C23 C 0.1843(4) 1.1347(8) 0.3866(4) 0.0268(18) Uani 1 1 d . . .
C27 C 0.2152(4) 1.1360(9) -0.2450(4) 0.032(2) Uani 1 1 d . . .
C31 C 0.0671(4) 0.7567(10) -0.1965(5) 0.029(2) Uani 1 1 d . . .
C32 C 0.0750(5) 0.7318(11) -0.2767(6) 0.052(3) Uani 1 1 d . . .
H32A H 0.0578 0.8076 -0.3038 0.077 Uiso 1 1 calc R . .
H32B H 0.0550 0.6472 -0.2903 0.077 Uiso 1 1 calc R . .
H32C H 0.1173 0.7246 -0.2879 0.077 Uiso 1 1 calc R . .
C33 C 0.0894(4) 0.6260(10) -0.1576(5) 0.039(2) Uani 1 1 d . . .
H33A H 0.0886 0.6403 -0.1054 0.059 Uiso 1 1 calc R . .
H33B H 0.1300 0.6060 -0.1729 0.059 Uiso 1 1 calc R . .
H33C H 0.0636 0.5494 -0.1700 0.059 Uiso 1 1 calc R . .
C34 C 0.0014(4) 0.7761(11) -0.1823(5) 0.039(3) Uani 1 1 d . . .
H34A H -0.0137 0.8502 -0.2124 0.059 Uiso 1 1 calc R . .
H34B H -0.0047 0.7985 -0.1314 0.059 Uiso 1 1 calc R . .
H34C H -0.0199 0.6921 -0.1939 0.059 Uiso 1 1 calc R . .
C35 C -0.0545(4) 0.7371(10) 0.0981(5) 0.048(3) Uani 1 1 d . . .
H35A H -0.0485 0.7796 0.1459 0.058 Uiso 1 1 calc R . .
H35B H -0.0871 0.7851 0.0730 0.058 Uiso 1 1 calc R . .
C36 C -0.0684(5) 0.5923(11) 0.1059(8) 0.084(4) Uani 1 1 d . . .
H36A H -0.1100 0.5750 0.0918 0.101 Uiso 1 1 calc R . .
H36B H -0.0632 0.5639 0.1566 0.101 Uiso 1 1 calc R . .
C37 C -0.0277(5) 0.5141(9) 0.0586(9) 0.077(3) Uani 1 1 d . . .
H37A H -0.0503 0.4555 0.0251 0.092 Uiso 1 1 calc R . .
H37B H -0.0010 0.4562 0.0877 0.092 Uiso 1 1 calc R . .
C38 C 0.0069(5) 0.6175(9) 0.0179(5) 0.052(3) Uani 1 1 d . . .
H38A H 0.0492 0.5911 0.0157 0.062 Uiso 1 1 calc R . .
H38B H -0.0083 0.6257 -0.0319 0.062 Uiso 1 1 calc R . .
C39 C 0.2721(4) 1.0696(10) 0.1338(6) 0.055(3) Uiso 1 1 d . . .
H39A H 0.2364 1.0217 0.1514 0.066 Uiso 1 1 calc R . .
H39B H 0.3071 1.0318 0.1588 0.066 Uiso 1 1 calc R . .
C40 C 0.2782(4) 1.0519(9) 0.0531(7) 0.066(3) Uiso 1 1 d . . .
H40A H 0.3015 0.9699 0.0409 0.079 Uiso 1 1 calc R . .
H40B H 0.2391 1.0471 0.0291 0.079 Uiso 1 1 calc R . .
C41 C 0.3110(5) 1.1806(11) 0.0335(6) 0.067(3) Uiso 1 1 d . . .
H41A H 0.3543 1.1663 0.0361 0.080 Uiso 1 1 calc R . .
H41B H 0.3006 1.2104 -0.0158 0.080 Uiso 1 1 calc R . .
C42 C 0.2920(6) 1.2818(13) 0.0869(7) 0.085(4) Uiso 1 1 d . . .
H42A H 0.3262 1.3373 0.1026 0.102 Uiso 1 1 calc R . .
H42B H 0.2619 1.3429 0.0656 0.102 Uiso 1 1 calc R . .
O4 O 0.2673(4) 1.2100(9) 0.1474(5) 0.079(2) Uiso 1 1 d . . .
C24 C 0.1853(10) 1.056(2) 0.4554(10) 0.055(6) Uiso 0.557(15) 1 d P A 1
H24A H 0.2019 0.9654 0.4464 0.082 Uiso 0.557(15) 1 calc PR A 1
H24B H 0.1449 1.0468 0.4740 0.082 Uiso 0.557(15) 1 calc PR A 1
H24C H 0.2099 1.1035 0.4908 0.082 Uiso 0.557(15) 1 calc PR A 1
C25 C 0.1545(8) 1.2760(18) 0.4012(10) 0.048(5) Uiso 0.557(15) 1 d P A 1
H25A H 0.1500 1.3252 0.3556 0.073 Uiso 0.557(15) 1 calc PR A 1
H25B H 0.1794 1.3290 0.4340 0.073 Uiso 0.557(15) 1 calc PR A 1
H25C H 0.1154 1.2621 0.4231 0.073 Uiso 0.557(15) 1 calc PR A 1
C26 C 0.2434(8) 1.1693(18) 0.3589(9) 0.037(5) Uiso 0.557(15) 1 d P A 1
H26A H 0.2649 1.0858 0.3471 0.056 Uiso 0.557(15) 1 calc PR A 1
H26B H 0.2653 1.2201 0.3957 0.056 Uiso 0.557(15) 1 calc PR A 1
H26C H 0.2393 1.2252 0.3155 0.056 Uiso 0.557(15) 1 calc PR A 1
C24B C 0.2294(12) 1.030(3) 0.4213(16) 0.070(8) Uiso 0.443(15) 1 d P A 2
H24D H 0.2610 1.0095 0.3867 0.106 Uiso 0.443(15) 1 calc PR A 2
H24E H 0.2084 0.9455 0.4334 0.106 Uiso 0.443(15) 1 calc PR A 2
H24F H 0.2465 1.0688 0.4651 0.106 Uiso 0.443(15) 1 calc PR A 2
C25B C 0.1455(11) 1.181(3) 0.4460(14) 0.057(7) Uiso 0.443(15) 1 d P A 2
H25D H 0.1165 1.1102 0.4572 0.086 Uiso 0.443(15) 1 calc PR A 2
H25E H 0.1247 1.2640 0.4313 0.086 Uiso 0.443(15) 1 calc PR A 2
H25F H 0.1695 1.2001 0.4888 0.086 Uiso 0.443(15) 1 calc PR A 2
C26B C 0.2196(10) 1.260(2) 0.3606(12) 0.047(6) Uiso 0.443(15) 1 d P A 2
H26D H 0.2506 1.2311 0.3271 0.070 Uiso 0.443(15) 1 calc PR A 2
H26E H 0.2378 1.3053 0.4022 0.070 Uiso 0.443(15) 1 calc PR A 2
H26F H 0.1928 1.3234 0.3362 0.070 Uiso 0.443(15) 1 calc PR A 2
C28 C 0.1818(6) 1.1820(13) -0.3109(6) 0.043(3) Uiso 0.761(14) 1 d P B 1
H28A H 0.1653 1.1027 -0.3357 0.065 Uiso 0.761(14) 1 calc PR B 1
H28B H 0.2089 1.2301 -0.3434 0.065 Uiso 0.761(14) 1 calc PR B 1
H28C H 0.1497 1.2430 -0.2965 0.065 Uiso 0.761(14) 1 calc PR B 1
C29 C 0.2635(6) 1.0358(13) -0.2665(7) 0.048(4) Uiso 0.761(14) 1 d P B 1
H29A H 0.2852 1.0066 -0.2234 0.072 Uiso 0.761(14) 1 calc PR B 1
H29B H 0.2910 1.0797 -0.3001 0.072 Uiso 0.761(14) 1 calc PR B 1
H29C H 0.2455 0.9565 -0.2897 0.072 Uiso 0.761(14) 1 calc PR B 1
C30 C 0.2473(5) 1.2600(12) -0.2120(7) 0.038(3) Uiso 0.761(14) 1 d P B 1
H30A H 0.2722 1.2301 -0.1718 0.057 Uiso 0.761(14) 1 calc PR B 1
H30B H 0.2179 1.3253 -0.1945 0.057 Uiso 0.761(14) 1 calc PR B 1
H30C H 0.2720 1.3031 -0.2488 0.057 Uiso 0.761(14) 1 calc PR B 1
C30B C 0.1864(19) 1.293(4) -0.253(2) 0.047(11) Uiso 0.239(14) 1 d P B 2
H30D H 0.1985 1.3487 -0.2121 0.071 Uiso 0.239(14) 1 calc PR B 2
H30E H 0.1431 1.2870 -0.2548 0.071 Uiso 0.239(14) 1 calc PR B 2
H30F H 0.2008 1.3346 -0.2980 0.071 Uiso 0.239(14) 1 calc PR B 2
C29B C 0.2673(18) 1.136(4) -0.225(2) 0.049(12) Uiso 0.239(14) 1 d P B 2
H29D H 0.2798 1.0431 -0.2146 0.073 Uiso 0.239(14) 1 calc PR B 2
H29E H 0.2714 1.1923 -0.1820 0.073 Uiso 0.239(14) 1 calc PR B 2
H29F H 0.2922 1.1734 -0.2639 0.073 Uiso 0.239(14) 1 calc PR B 2
C28B C 0.202(2) 1.082(5) -0.325(2) 0.050(13) Uiso 0.239(14) 1 d P B 2
H28D H 0.2195 0.9920 -0.3316 0.075 Uiso 0.239(14) 1 calc PR B 2
H28E H 0.2189 1.1452 -0.3604 0.075 Uiso 0.239(14) 1 calc PR B 2
H28F H 0.1590 1.0763 -0.3326 0.075 Uiso 0.239(14) 1 calc PR B 2

loop_
_atom_site_aniso_label
_atom_site_aniso_U_11
_atom_site_aniso_U_22
_atom_site_aniso_U_33
_atom_site_aniso_U_23
_atom_site_aniso_U_13
_atom_site_aniso_U_12
Zr1 0.0295(3) 0.0285(3) 0.0145(3) -0.0009(5) 0.0002(4) -0.0062(3)
Cl1 0.0413(10) 0.0280(9) 0.0318(13) 0.0022(10) -0.0015(10) -0.0006(7)
Cl2 0.0352(9) 0.0466(11) 0.0326(14) -0.0011(11) -0.0020(11) 0.0030(8)
O1 0.033(3) 0.030(4) 0.022(4) -0.004(3) 0.003(3) -0.008(3)
O2 0.033(3) 0.034(4) 0.017(3) -0.001(3) 0.001(2) -0.009(3)
N1 0.025(4) 0.028(5) 0.013(4) 0.001(3) -0.003(3) 0.000(3)
N2 0.031(4) 0.029(5) 0.027(4) 0.002(3) -0.002(3) -0.007(3)
O3 0.041(3) 0.039(3) 0.029(3) -0.011(3) 0.006(3) -0.015(2)
C1 0.029(5) 0.029(5) 0.016(4) 0.000(4) 0.003(3) 0.000(4)
C2 0.033(5) 0.023(5) 0.026(5) 0.001(4) 0.000(4) 0.001(4)
C3 0.034(5) 0.033(5) 0.016(4) 0.002(3) -0.001(4) 0.001(4)
C4 0.037(5) 0.024(5) 0.021(4) -0.007(3) -0.002(4) 0.002(4)
C5 0.023(4) 0.033(5) 0.020(4) 0.007(3) 0.004(3) -0.005(4)
C6 0.029(4) 0.026(5) 0.010(4) 0.003(3) -0.002(3) -0.001(4)
C7 0.028(5) 0.021(6) 0.029(5) 0.004(4) 0.005(4) -0.002(4)
C8 0.038(5) 0.029(6) 0.029(5) -0.001(4) 0.000(4) 0.001(4)
C9 0.059(7) 0.029(6) 0.025(5) -0.004(4) 0.008(5) -0.001(5)
C10 0.052(6) 0.034(7) 0.032(6) 0.010(4) 0.002(5) -0.003(5)
C11 0.040(5) 0.031(6) 0.022(5) 0.003(4) 0.009(4) -0.001(4)
C12 0.035(5) 0.028(6) 0.017(4) 0.003(4) 0.001(4) -0.007(4)
C13 0.030(5) 0.036(6) 0.015(4) 0.001(4) 0.001(4) 0.001(4)
C14 0.032(5) 0.020(5) 0.026(5) -0.001(3) -0.003(4) 0.001(4)
C15 0.030(5) 0.039(5) 0.023(5) 0.006(4) 0.003(4) -0.002(4)
C16 0.033(5) 0.031(5) 0.025(5) -0.010(4) 0.011(4) 0.003(4)
C17 0.032(5) 0.034(5) 0.012(4) -0.002(3) -0.004(3) 0.003(4)
C18 0.032(5) 0.037(6) 0.020(5) -0.001(4) 0.003(4) -0.004(4)
C19 0.032(5) 0.033(5) 0.019(5) 0.002(4) 0.004(4) 0.001(4)
C20 0.087(8) 0.043(7) 0.022(5) 0.010(4) -0.003(5) -0.015(5)
C21 0.041(6) 0.039(6) 0.051(6) 0.005(5) 0.009(5) -0.002(5)
C22 0.049(6) 0.027(5) 0.043(6) 0.001(4) 0.013(5) 0.001(4)
C23 0.029(4) 0.035(5) 0.016(4) 0.001(3) -0.002(3) -0.008(4)
C27 0.032(5) 0.048(6) 0.015(4) -0.004(4) 0.003(4) -0.010(4)
C31 0.030(5) 0.031(5) 0.027(5) -0.003(4) 0.002(4) -0.001(4)
C32 0.078(8) 0.044(7) 0.033(6) -0.008(5) 0.000(5) -0.013(6)
C33 0.048(6) 0.037(6) 0.033(5) -0.006(4) -0.002(4) -0.007(5)
C34 0.039(6) 0.036(6) 0.043(6) 0.004(4) -0.012(5) -0.005(4)
C35 0.048(6) 0.065(7) 0.031(5) 0.001(4) 0.026(4) -0.029(5)
C36 0.074(8) 0.057(8) 0.121(11) 0.016(7) 0.035(8) -0.003(6)
C37 0.124(9) 0.050(6) 0.056(6) 0.004(8) 0.025(10) -0.037(6)
C38 0.070(7) 0.034(6) 0.051(7) 0.006(4) -0.003(5) -0.008(5)

loop_
_atom_type_symbol
_atom_type_description
_atom_type_scat_dispersion_real
_atom_type_scat_dispersion_imag
_atom_type_scat_source
C C 0.0033 0.0016 'International Tables Vol C Tables 4.2.6.8 and 6.1.1.4'
H H 0.0000 0.0000 'International Tables Vol C Tables 4.2.6.8 and 6.1.1.4'
N N 0.0061 0.0033 'International Tables Vol C Tables 4.2.6.8 and 6.1.1.4'
O O 0.0106 0.0060 'International Tables Vol C Tables 4.2.6.8 and 6.1.1.4'
Cl Cl 0.1484 0.1585 'International Tables Vol C Tables 4.2.6.8 and 6.1.1.4'
Zr Zr -2.9673 0.5597 'International Tables Vol C Tables 4.2.6.8 and 6.1.1.4'

loop_
_geom_angle_atom_site_label_1
_geom_angle_atom_site_label_2
_geom_angle_atom_site_label_3
_geom_angle
O2 Zr1 O1 148.93(17)
O2 Zr1 O3 75.6(3)
O1 Zr1 O3 76.0(3)
O2 Zr1 N2 71.3(3)
O1 Zr1 N2 138.5(3)
O3 Zr1 N2 145.3(3)
O2 Zr1 N1 138.9(3)
O1 Zr1 N1 70.7(2)
O3 Zr1 N1 145.4(2)
N2 Zr1 N1 68.0(2)
O2 Zr1 Cl2 95.59(19)
O1 Zr1 Cl2 95.15(19)
O3 Zr1 Cl2 86.72(14)
N2 Zr1 Cl2 86.5(2)
N1 Zr1 Cl2 87.05(18)
O2 Zr1 Cl1 86.59(18)
O1 Zr1 Cl1 86.82(18)
O3 Zr1 Cl1 101.34(14)
N2 Zr1 Cl1 86.9(2)
N1 Zr1 Cl1 86.23(18)
Cl2 Zr1 Cl1 171.94(7)
C1 O1 Zr1 121.8(6)
C18 O2 Zr1 122.9(6)
C7 N1 C6 125.7(8)
C7 N1 Zr1 118.1(6)
C6 N1 Zr1 115.8(6)
C12 N2 C13 127.6(8)
C12 N2 Zr1 117.0(6)
C13 N2 Zr1 114.6(6)
C38 O3 C35 108.4(6)
C38 O3 Zr1 128.1(5)
C35 O3 Zr1 123.1(5)
O1 C1 C2 122.6(8)
O1 C1 C6 117.3(8)
C2 C1 C6 120.1(8)
C3 C2 C1 116.9(9)
C3 C2 C19 122.2(8)
C1 C2 C19 120.9(8)
C2 C3 C4 123.7(8)
C5 C4 C3 118.2(8)
C5 C4 C23 120.9(8)
C3 C4 C23 120.9(7)
C4 C5 C6 120.4(8)
N1 C6 C5 127.5(8)
N1 C6 C1 111.7(7)
C5 C6 C1 120.6(8)
N1 C7 C8 128.5(9)
N1 C7 C12 113.5(10)
C8 C7 C12 117.6(10)
C9 C8 C7 122.5(10)
C8 C9 C10 119.3(12)
C11 C10 C9 121.9(12)
C10 C11 C12 119.4(9)
N2 C12 C11 125.3(9)
N2 C12 C7 115.7(10)
C11 C12 C7 119.0(10)
N2 C13 C18 112.9(8)
N2 C13 C14 125.6(8)
C18 C13 C14 121.3(8)
C15 C14 C13 119.2(8)
C14 C15 C16 118.6(8)
C14 C15 C27 121.3(8)
C16 C15 C27 120.0(7)
C17 C16 C15 125.2(8)
C16 C17 C18 115.8(8)
C16 C17 C31 122.8(7)
C18 C17 C31 121.4(8)
O2 C18 C13 117.2(8)
O2 C18 C17 123.3(9)
C13 C18 C17 119.4(8)
C21 C19 C20 108.7(8)
C21 C19 C2 108.7(8)
C20 C19 C2 112.4(8)
C21 C19 C22 110.1(8)
C20 C19 C22 107.6(8)
C2 C19 C22 109.3(7)
C26 C23 C25B 136.5(13)
C26 C23 C24 113.9(12)
C25B C23 C24 62.2(13)
C26 C23 C4 110.6(9)
C25B C23 C4 110.2(11)
C24 C23 C4 112.0(10)
C26 C23 C26B 40.3(10)
C25B C23 C26B 106.9(14)
C24 C23 C26B 132.3(13)
C4 C23 C26B 115.1(10)
C26 C23 C25 104.1(11)
C25B C23 C25 49.0(11)
C24 C23 C25 108.7(11)
C4 C23 C25 107.1(9)
C26B C23 C25 64.4(11)
C26 C23 C24B 73.2(13)
C25B C23 C24B 106.2(15)
C24 C23 C24B 46.0(12)
C4 C23 C24B 109.7(12)
C26B C23 C24B 108.4(14)
C25 C23 C24B 141.5(14)
C29B C27 C28 136(2)
C29B C27 C29 53(2)
C28 C27 C29 109.9(9)
C29B C27 C15 115(2)
C28 C27 C15 109.4(8)
C29 C27 C15 109.7(8)
C29B C27 C30 56(2)
C28 C27 C30 108.6(9)
C29 C27 C30 106.3(9)
C15 C27 C30 112.9(7)
C29B C27 C28B 117(3)
C28 C27 C28B 41.7(16)
C29 C27 C28B 71.3(17)
C15 C27 C28B 109.1(17)
C30 C27 C28B 135.7(17)
C29B C27 C30B 113(3)
C28 C27 C30B 57.0(15)
C29 C27 C30B 147.9(16)
C15 C27 C30B 102.5(15)
C30 C27 C30B 59.5(15)
C28B C27 C30B 98(2)
C32 C31 C34 107.8(8)
C32 C31 C17 112.8(8)
C34 C31 C17 110.2(8)
C32 C31 C33 106.4(8)
C34 C31 C33 109.8(8)
C17 C31 C33 109.7(7)
C36 C35 O3 105.6(8)
C35 C36 C37 108.3(9)
C36 C37 C38 105.7(8)
O3 C38 C37 107.1(8)
O4 C39 C40 107.3(8)
C41 C40 C39 100.7(9)
C42 C41 C40 105.3(10)
O4 C42 C41 107.9(9)
C39 O4 C42 108.2(9)

loop_
_geom_bond_atom_site_label_1
_geom_bond_atom_site_label_2
_geom_bond_distance
Zr1 O2 2.086(6)
Zr1 O1 2.093(6)
Zr1 O3 2.265(5)
Zr1 N2 2.298(8)
Zr1 N1 2.300(7)
Zr1 Cl2 2.467(2)
Zr1 Cl1 2.4883(19)
O1 C1 1.339(11)
O2 C18 1.318(11)
N1 C7 1.347(11)
N1 C6 1.384(10)
N2 C12 1.333(12)
N2 C13 1.391(11)
O3 C38 1.421(10)
O3 C35 1.477(9)
C1 C2 1.412(12)
C1 C6 1.419(13)
C2 C3 1.383(12)
C2 C19 1.542(13)
C3 C4 1.421(12)
C4 C5 1.371(12)
C4 C23 1.545(11)
C5 C6 1.394(11)
C7 C8 1.410(13)
C7 C12 1.455(9)
C8 C9 1.351(13)
C9 C10 1.420(11)
C10 C11 1.362(14)
C11 C12 1.429(13)
C13 C18 1.413(13)
C13 C14 1.415(12)
C14 C15 1.369(12)
C15 C16 1.396(13)
C15 C27 1.543(12)
C16 C17 1.391(12)
C17 C18 1.428(12)
C17 C31 1.521(13)
C19 C21 1.526(12)
C19 C20 1.531(12)
C19 C22 1.562(12)
C23 C26 1.470(18)
C23 C25B 1.48(2)
C23 C24 1.49(2)
C23 C26B 1.55(2)
C23 C25 1.569(19)
C23 C24B 1.59(3)
C27 C29B 1.23(4)
C27 C28 1.507(14)
C27 C29 1.524(15)
C27 C30 1.545(14)
C27 C28B 1.61(4)
C27 C30B 1.68(4)
C31 C32 1.520(13)
C31 C34 1.520(12)
C31 C33 1.559(13)
C35 C36 1.467(13)
C36 C37 1.486(15)
C37 C38 1.489(13)
C39 O4 1.409(12)
C39 C40 1.515(16)
C40 C41 1.512(13)
C41 C42 1.469(14)
C42 O4 1.439(13)

loop_
_geom_torsion_atom_site_label_1
_geom_torsion_atom_site_label_2
_geom_torsion_atom_site_label_3
_geom_torsion_atom_site_label_4
_geom_torsion
O2 Zr1 O1 C1 150.5(6)
O3 Zr1 O1 C1 175.0(7)
N2 Zr1 O1 C1 -9.2(9)
N1 Zr1 O1 C1 -14.7(6)
Cl2 Zr1 O1 C1 -99.7(6)
Cl1 Zr1 O1 C1 72.5(6)
O1 Zr1 O2 C18 -157.2(7)
O3 Zr1 O2 C18 178.3(7)
N2 Zr1 O2 C18 8.7(7)
N1 Zr1 O2 C18 1.2(9)
Cl2 Zr1 O2 C18 93.1(7)
Cl1 Zr1 O2 C18 -79.1(7)
O2 Zr1 N1 C7 30.3(8)
O1 Zr1 N1 C7 -161.3(7)
O3 Zr1 N1 C7 -144.7(6)
N2 Zr1 N1 C7 22.6(6)
Cl2 Zr1 N1 C7 -64.8(6)
Cl1 Zr1 N1 C7 110.7(6)
O2 Zr1 N1 C6 -155.4(5)
O1 Zr1 N1 C6 12.9(6)
O3 Zr1 N1 C6 29.6(8)
N2 Zr1 N1 C6 -163.1(7)
Cl2 Zr1 N1 C6 109.4(6)
Cl1 Zr1 N1 C6 -75.0(6)
O2 Zr1 N2 C12 161.6(8)
O1 Zr1 N2 C12 -29.3(9)
O3 Zr1 N2 C12 143.6(6)
N1 Zr1 N2 C12 -23.7(6)
Cl2 Zr1 N2 C12 64.5(7)
Cl1 Zr1 N2 C12 -110.9(7)
O2 Zr1 N2 C13 -9.0(6)
O1 Zr1 N2 C13 160.0(5)
O3 Zr1 N2 C13 -27.0(8)
N1 Zr1 N2 C13 165.6(7)
Cl2 Zr1 N2 C13 -106.1(6)
Cl1 Zr1 N2 C13 78.4(6)
O2 Zr1 O3 C38 44.1(7)
O1 Zr1 O3 C38 -123.1(8)
N2 Zr1 O3 C38 61.7(9)
N1 Zr1 O3 C38 -139.2(7)
Cl2 Zr1 O3 C38 140.8(7)
Cl1 Zr1 O3 C38 -39.3(7)
O2 Zr1 O3 C35 -143.0(7)
O1 Zr1 O3 C35 49.8(7)
N2 Zr1 O3 C35 -125.4(7)
N1 Zr1 O3 C35 33.6(8)
Cl2 Zr1 O3 C35 -46.4(7)
Cl1 Zr1 O3 C35 133.5(6)
Zr1 O1 C1 C2 -166.2(7)
Zr1 O1 C1 C6 14.8(11)
O1 C1 C2 C3 -179.6(8)
C6 C1 C2 C3 -0.6(13)
O1 C1 C2 C19 -1.3(14)
C6 C1 C2 C19 177.7(8)
C1 C2 C3 C4 -1.6(13)
C19 C2 C3 C4 -179.9(9)
C2 C3 C4 C5 1.4(13)
C2 C3 C4 C23 -177.7(8)
C3 C4 C5 C6 0.9(13)
C23 C4 C5 C6 -179.9(8)
C7 N1 C6 C5 -20.3(15)
Zr1 N1 C6 C5 165.9(7)
C7 N1 C6 C1 163.8(9)
Zr1 N1 C6 C1 -10.0(9)
C4 C5 C6 N1 -178.6(8)
C4 C5 C6 C1 -3.1(13)
O1 C1 C6 N1 -1.8(12)
C2 C1 C6 N1 179.1(8)
O1 C1 C6 C5 -178.1(8)
C2 C1 C6 C5 2.9(13)
C6 N1 C7 C8 -20.0(16)
Zr1 N1 C7 C8 153.7(8)
C6 N1 C7 C12 167.3(8)
Zr1 N1 C7 C12 -19.1(12)
N1 C7 C8 C9 -176.7(10)
C12 C7 C8 C9 -4.3(15)
C7 C8 C9 C10 0.0(16)
C8 C9 C10 C11 4.2(19)
C9 C10 C11 C12 -3.7(17)
C13 N2 C12 C11 11.3(16)
Zr1 N2 C12 C11 -157.9(8)
C13 N2 C12 C7 -167.8(9)
Zr1 N2 C12 C7 23.0(13)
C10 C11 C12 N2 -179.8(10)
C10 C11 C12 C7 -0.8(15)
N1 C7 C12 N2 -2.6(16)
C8 C7 C12 N2 -176.2(7)
N1 C7 C12 C11 178.2(7)
C8 C7 C12 C11 4.6(16)
C12 N2 C13 C18 -160.8(9)
Zr1 N2 C13 C18 8.6(10)
C12 N2 C13 C14 24.7(15)
Zr1 N2 C13 C14 -165.8(7)
N2 C13 C14 C15 -178.4(9)
C18 C13 C14 C15 7.6(13)
C13 C14 C15 C16 -3.2(13)
C13 C14 C15 C27 -179.8(8)
C14 C15 C16 C17 -0.2(14)
C27 C15 C16 C17 176.4(8)
C15 C16 C17 C18 -0.5(13)
C15 C16 C17 C31 179.6(9)
Zr1 O2 C18 C13 -7.2(12)
Zr1 O2 C18 C17 174.2(7)
N2 C13 C18 O2 -1.8(12)
C14 C13 C18 O2 172.9(8)
N2 C13 C18 C17 176.9(8)
C14 C13 C18 C17 -8.4(14)
C16 C17 C18 O2 -176.6(8)
C31 C17 C18 O2 3.3(14)
C16 C17 C18 C13 4.8(13)
C31 C17 C18 C13 -175.4(8)
C3 C2 C19 C21 112.5(10)
C1 C2 C19 C21 -65.7(11)
C3 C2 C19 C20 -7.9(13)
C1 C2 C19 C20 173.9(9)
C3 C2 C19 C22 -127.3(9)
C1 C2 C19 C22 54.5(11)
C5 C4 C23 C26 -44.7(13)
C3 C4 C23 C26 134.5(11)
C5 C4 C23 C25B 119.9(13)
C3 C4 C23 C25B -60.9(14)
C5 C4 C23 C24 -172.8(11)
C3 C4 C23 C24 6.3(14)
C5 C4 C23 C26B -1.0(15)
C3 C4 C23 C26B 178.2(12)
C5 C4 C23 C25 68.2(11)
C3 C4 C23 C25 -112.7(11)
C5 C4 C23 C24B -123.5(14)
C3 C4 C23 C24B 55.6(15)
C14 C15 C27 C29B 58(3)
C16 C15 C27 C29B -119(2)
C14 C15 C27 C28 -124.5(10)
C16 C15 C27 C28 58.9(12)
C14 C15 C27 C29 114.8(10)
C16 C15 C27 C29 -61.8(11)
C14 C15 C27 C30 -3.5(13)
C16 C15 C27 C30 180.0(9)
C14 C15 C27 C28B -168.9(19)
C16 C15 C27 C28B 15(2)
C14 C15 C27 C30B -65.4(18)
C16 C15 C27 C30B 118.0(17)
C16 C17 C31 C32 -4.1(13)
C18 C17 C31 C32 176.0(9)
C16 C17 C31 C34 -124.7(10)
C18 C17 C31 C34 55.4(11)
C16 C17 C31 C33 114.3(9)
C18 C17 C31 C33 -65.5(11)
C38 O3 C35 C36 19.9(11)
Zr1 O3 C35 C36 -154.2(8)
O3 C35 C36 C37 -8.7(14)
C35 C36 C37 C38 -4.9(16)
C35 O3 C38 C37 -23.2(11)
Zr1 O3 C38 C37 150.5(8)
C36 C37 C38 O3 17.2(14)
O4 C39 C40 C41 31.9(10)
C39 C40 C41 C42 -30.0(11)
C40 C41 C42 O4 18.8(13)
C40 C39 O4 C42 -21.6(11)
C41 C42 O4 C39 1.6(13)
